data_4516812
loop_
_publ_author_name
'Konishi, Yohei'
'Tao, Wen-jie'
'Yasuda, Hina'
'Ito, Shingo'
'Oishi, Yasuo'
'Ohtaki, Hisashi'
'Tanna, Akio'
'Tayano, Takao'
'Nozaki, Kyoko'

_publ_section_title
;
 Nickel-Catalyzed Propylene/Polar Monomer Copolymerization
;
_journal_issue 2
_journal_name_full 'ACS Macro Letters'
_journal_page_first 213
_journal_paper_doi 10.1021/acsmacrolett.7b00904
_journal_volume 7
_journal_year 2018
_chemical_formula_moiety 'C29 H39 F N Ni O P'
_chemical_formula_sum 'C29 H39 F N Ni O P'
_chemical_formula_weight 526.29
_space_group_crystal_system monoclinic
_space_group_IT_number 14
_space_group_name_Hall '-P 2yn'
_space_group_name_H-M_alt 'P 1 21/n 1'
_atom_sites_solution_hydrogens geom
_audit_creation_method SHELXL-2016/6
_cell_angle_alpha 90
_cell_angle_beta 97.245(7)
_cell_angle_gamma 90
_cell_formula_units_Z 4
_cell_length_a 11.262(5)
_cell_length_b 16.576(7)
_cell_length_c 15.057(6)
_cell_measurement_reflns_used 7544
_cell_measurement_temperature 93
_cell_measurement_theta_max 31.1
_cell_measurement_theta_min 2.1
_cell_volume 2788(2)
_computing_cell_refinement 'RIGAKU CrystalClear'
_computing_data_collection 'RIGAKU CrystalClear'
_computing_data_reduction 'RIGAKU CrystalClear'
_computing_molecular_graphics Mercury
_computing_publication_material 'Yadokari-XG (Wakita, Nemoto, et al.)'
_computing_structure_refinement 'SHELXL-2016/6 (Sheldrick, 2016)'
_computing_structure_solution 'SHELXLT-2014/5 (Sheldrick, 2014)'
_diffrn_ambient_temperature 93
_diffrn_detector_area_resol_mean 28.5714
_diffrn_measured_fraction_theta_full 0.991
_diffrn_measured_fraction_theta_max 0.986
_diffrn_measurement_device_type 'Rigaku Saturn724 CCD'
_diffrn_measurement_method 'omega scans'
_diffrn_radiation_type MoK\a
_diffrn_radiation_wavelength 0.71075
_diffrn_reflns_av_R_equivalents 0.0969
_diffrn_reflns_av_unetI/netI 0.0846
_diffrn_reflns_Laue_measured_fraction_full 0.991
_diffrn_reflns_Laue_measured_fraction_max 0.986
_diffrn_reflns_limit_h_max 13
_diffrn_reflns_limit_h_min -13
_diffrn_reflns_limit_k_max 20
_diffrn_reflns_limit_k_min -20
_diffrn_reflns_limit_l_max 12
_diffrn_reflns_limit_l_min -18
_diffrn_reflns_number 19344
_diffrn_reflns_point_group_measured_fraction_full 0.991
_diffrn_reflns_point_group_measured_fraction_max 0.986
_diffrn_reflns_theta_full 25.242
_diffrn_reflns_theta_max 26.000
_diffrn_reflns_theta_min 2.463
_exptl_absorpt_coefficient_mu 0.781
_exptl_absorpt_correction_T_max 1.000
_exptl_absorpt_correction_T_min 0.740
_exptl_absorpt_correction_type multi-scan
_exptl_absorpt_process_details 'Jacobson, R. (1998) Private communication'
_exptl_crystal_colour Yellow
_exptl_crystal_density_diffrn 1.254
_exptl_crystal_description Block
_exptl_crystal_F_000 1120
_exptl_crystal_size_max 0.300
_exptl_crystal_size_mid 0.150
_exptl_crystal_size_min 0.150
_refine_diff_density_max 0.557
_refine_diff_density_min -0.413
_refine_diff_density_rms 0.089
_refine_ls_extinction_method none
_refine_ls_goodness_of_fit_ref 1.170
_refine_ls_hydrogen_treatment constr
_refine_ls_matrix_type full
_refine_ls_number_parameters 316
_refine_ls_number_reflns 5403
_refine_ls_number_restraints 0
_refine_ls_restrained_S_all 1.170
_refine_ls_R_factor_all 0.0962
_refine_ls_R_factor_gt 0.0769
_refine_ls_shift/su_max 0.014
_refine_ls_shift/su_mean 0.001
_refine_ls_structure_factor_coef Fsqd
_refine_ls_weighting_details 'w=1/[\s^2^(Fo^2^)+(0.0260P)^2^+6.0366P] where P=(Fo^2^+2Fc^2^)/3'
_refine_ls_weighting_scheme calc
_refine_ls_wR_factor_gt 0.1367
_refine_ls_wR_factor_ref 0.1444
_reflns_Friedel_coverage 0.000
_reflns_number_gt 4522
_reflns_number_total 5403
_reflns_threshold_expression 'I > 2\s(I)'
_cod_data_source_file mz7b00904_si_005.cif
_cod_data_source_block 1e
_cod_depositor_comments
;
The following automatic conversions were performed:

data item '_exptl_absorpt_correction_type' value 'Multi-scan' was
changed to 'multi-scan' in accordance with the
/home/saulius/struct/COD-crude-data/automatic-downloads/DataCite-retrospective/ACS/depositions/lib/dictionaries/cif_core.dic
dictionary named 'cif_core.dic' version 2.4.2 last updated on
2011-04-26.

Automatic conversion script
Id: cif_fix_values 6909 2019-04-08 15:41:33Z antanas 
;
_cod_original_sg_symbol_H-M 'P 21/n'
_cod_database_code 4516812
_shelx_shelxl_version_number 2016/6
_shelx_space_group_comment
;
The symmetry employed for this shelxl refinement is uniquely defined
by the following loop, which should always be used as a source of
symmetry information in preference to the above space-group names.
They are only intended as comments.
;
_shelx_estimated_absorpt_t_min 0.800
_shelx_estimated_absorpt_t_max 0.892

loop_
_space_group_symop_operation_xyz
'x, y, z'
'-x+1/2, y+1/2, -z+1/2'
'-x, -y, -z'
'x-1/2, -y-1/2, z-1/2'

loop_
_atom_site_label
_atom_site_type_symbol
_atom_site_fract_x
_atom_site_fract_y
_atom_site_fract_z
_atom_site_U_iso_or_equiv
_atom_site_adp_type
_atom_site_occupancy
_atom_site_site_symmetry_order
_atom_site_calc_flag
_atom_site_refinement_flags_posn
_atom_site_refinement_flags_adp
Ni1 Ni 0.76631(5) 0.62948(3) 0.42648(3) 0.01603(16) Uani 1 1 d . .
P1 P 0.73744(10) 0.75613(7) 0.45707(7) 0.0171(3) Uani 1 1 d . .
O1 O 0.7508(3) 0.60731(17) 0.54727(18) 0.0184(7) Uani 1 1 d . .
F1 F 0.7881(3) 0.6110(2) 0.02753(18) 0.0532(10) Uani 1 1 d . .
N1 N 0.7888(3) 0.5140(2) 0.4168(2) 0.0176(8) Uani 1 1 d . .
C12 C 0.7373(4) 0.6660(3) 0.6053(3) 0.0165(9) Uani 1 1 d . .
C7 C 0.7348(4) 0.7475(2) 0.5780(3) 0.0174(9) Uani 1 1 d . .
C11 C 0.7247(4) 0.6460(3) 0.6961(3) 0.0162(9) Uani 1 1 d . .
C22 C 0.8424(4) 0.5164(3) 0.7108(3) 0.0226(10) Uani 1 1 d . .
H26 H 0.847435 0.512942 0.646452 0.034 Uiso 1 1 calc R U
H27 H 0.845067 0.461930 0.736449 0.034 Uiso 1 1 calc R U
H28 H 0.909977 0.547958 0.739856 0.034 Uiso 1 1 calc R U
C21 C 0.7239(4) 0.5577(3) 0.7263(3) 0.0177(9) Uani 1 1 d . .
C10 C 0.7126(4) 0.7091(3) 0.7540(3) 0.0206(10) Uani 1 1 d . .
H7 H 0.704711 0.697052 0.814672 0.025 Uiso 1 1 calc R U
C27 C 0.8107(5) 0.3478(3) 0.4063(3) 0.0297(11) Uani 1 1 d . .
H37 H 0.817636 0.290860 0.401380 0.036 Uiso 1 1 calc R U
C1 C 0.7767(4) 0.6357(3) 0.3017(3) 0.0200(10) Uani 1 1 d . .
C8 C 0.7210(4) 0.8086(3) 0.6395(3) 0.0242(10) Uani 1 1 d . .
H5 H 0.718013 0.863392 0.620635 0.029 Uiso 1 1 calc R U
C23 C 0.7114(4) 0.5503(3) 0.8268(3) 0.0262(11) Uani 1 1 d . .
H29 H 0.780128 0.576130 0.862099 0.039 Uiso 1 1 calc R U
H30 H 0.708623 0.493198 0.843256 0.039 Uiso 1 1 calc R U
H31 H 0.637475 0.576962 0.839037 0.039 Uiso 1 1 calc R U
C29 C 0.6968(4) 0.4650(3) 0.4258(3) 0.0225(10) Uani 1 1 d . .
H39 H 0.622983 0.488298 0.436828 0.027 Uiso 1 1 calc R U
C6 C 0.6780(4) 0.6092(3) 0.2428(3) 0.0232(10) Uani 1 1 d . .
H4 H 0.605767 0.596730 0.266333 0.028 Uiso 1 1 calc R U
C5 C 0.6814(5) 0.6004(3) 0.1516(3) 0.0292(11) Uani 1 1 d . .
H3 H 0.613283 0.581933 0.113301 0.035 Uiso 1 1 calc R U
C13 C 0.8627(4) 0.8268(3) 0.4388(3) 0.0202(10) Uani 1 1 d . .
C9 C 0.7116(4) 0.7898(3) 0.7276(3) 0.0268(11) Uani 1 1 d . .
H6 H 0.704433 0.831441 0.769884 0.032 Uiso 1 1 calc R U
C28 C 0.7042(4) 0.3825(3) 0.4198(3) 0.0286(11) Uani 1 1 d . .
H38 H 0.636037 0.349932 0.424976 0.034 Uiso 1 1 calc R U
C2 C 0.8800(4) 0.6521(3) 0.2624(3) 0.0266(11) Uani 1 1 d . .
H1 H 0.949700 0.669391 0.299754 0.032 Uiso 1 1 calc R U
C17 C 0.5850(4) 0.7969(3) 0.4121(3) 0.0232(10) Uani 1 1 d . .
C18 C 0.4958(4) 0.7403(3) 0.4486(3) 0.0357(13) Uani 1 1 d . .
H17 H 0.414106 0.757973 0.427451 0.054 Uiso 1 1 calc R U
H18 H 0.508514 0.741344 0.514166 0.054 Uiso 1 1 calc R U
H19 H 0.507641 0.685282 0.427557 0.054 Uiso 1 1 calc R U
C24 C 0.6184(4) 0.5126(3) 0.6754(3) 0.0265(11) Uani 1 1 d . .
H32 H 0.543354 0.537462 0.688078 0.040 Uiso 1 1 calc R U
H33 H 0.620396 0.456074 0.694420 0.040 Uiso 1 1 calc R U
H34 H 0.623586 0.515494 0.610984 0.040 Uiso 1 1 calc R U
C15 C 0.8695(4) 0.9044(3) 0.4956(3) 0.0280(11) Uani 1 1 d . .
H11 H 0.932278 0.939653 0.477847 0.042 Uiso 1 1 calc R U
H12 H 0.888195 0.890405 0.559054 0.042 Uiso 1 1 calc R U
H13 H 0.792361 0.932445 0.485997 0.042 Uiso 1 1 calc R U
C19 C 0.5630(4) 0.8835(3) 0.4422(3) 0.0327(12) Uani 1 1 d . .
H20 H 0.615669 0.920595 0.414897 0.049 Uiso 1 1 calc R U
H21 H 0.579988 0.886983 0.507585 0.049 Uiso 1 1 calc R U
H22 H 0.479338 0.898276 0.423494 0.049 Uiso 1 1 calc R U
C14 C 0.9774(4) 0.7788(3) 0.4679(3) 0.0238(10) Uani 1 1 d . .
H8 H 0.977333 0.729487 0.431894 0.036 Uiso 1 1 calc R U
H9 H 0.980955 0.764421 0.531283 0.036 Uiso 1 1 calc R U
H10 H 1.047251 0.811669 0.458979 0.036 Uiso 1 1 calc R U
C4 C 0.7850(5) 0.6190(3) 0.1182(3) 0.0310(12) Uani 1 1 d . .
C25 C 0.8915(4) 0.4798(3) 0.4032(3) 0.0214(10) Uani 1 1 d . .
H35 H 0.957337 0.513705 0.395288 0.026 Uiso 1 1 calc R U
C16 C 0.8546(4) 0.8504(3) 0.3398(3) 0.0294(12) Uani 1 1 d . .
H14 H 0.930329 0.874958 0.328144 0.044 Uiso 1 1 calc R U
H15 H 0.789376 0.889232 0.325409 0.044 Uiso 1 1 calc R U
H16 H 0.839007 0.802203 0.302502 0.044 Uiso 1 1 calc R U
C26 C 0.9075(4) 0.3971(3) 0.3999(3) 0.0290(11) Uani 1 1 d . .
H36 H 0.983717 0.374866 0.393419 0.035 Uiso 1 1 calc R U
C20 C 0.5656(4) 0.7942(3) 0.3099(3) 0.0327(12) Uani 1 1 d . .
H23 H 0.481629 0.806149 0.288576 0.049 Uiso 1 1 calc R U
H24 H 0.585709 0.740314 0.289463 0.049 Uiso 1 1 calc R U
H25 H 0.617064 0.834338 0.286018 0.049 Uiso 1 1 calc R U
C3 C 0.8853(5) 0.6442(3) 0.1706(3) 0.0318(12) Uani 1 1 d . .
H2 H 0.956693 0.656123 0.145658 0.038 Uiso 1 1 calc R U

loop_
_atom_site_aniso_label
_atom_site_aniso_U_11
_atom_site_aniso_U_22
_atom_site_aniso_U_33
_atom_site_aniso_U_23
_atom_site_aniso_U_13
_atom_site_aniso_U_12
Ni1 0.0182(3) 0.0159(3) 0.0139(3) -0.0001(2) 0.0019(2) -0.0012(2)
P1 0.0183(6) 0.0152(6) 0.0178(6) 0.0035(4) 0.0020(4) 0.0012(5)
O1 0.0293(17) 0.0124(15) 0.0137(14) 0.0011(12) 0.0036(13) -0.0015(13)
F1 0.062(2) 0.081(3) 0.0173(15) -0.0093(16) 0.0099(14) -0.009(2)
N1 0.019(2) 0.020(2) 0.0144(18) -0.0014(15) 0.0043(15) -0.0022(16)
C12 0.012(2) 0.018(2) 0.020(2) -0.0034(18) 0.0016(17) 0.0007(18)
C7 0.022(2) 0.013(2) 0.018(2) 0.0023(17) 0.0030(18) 0.0038(19)
C11 0.017(2) 0.014(2) 0.017(2) 0.0030(17) 0.0002(17) -0.0011(18)
C22 0.024(2) 0.014(2) 0.030(3) 0.0037(19) 0.004(2) 0.0051(19)
C21 0.018(2) 0.015(2) 0.020(2) 0.0050(18) 0.0042(18) 0.0011(18)
C10 0.022(2) 0.026(3) 0.014(2) 0.0000(18) 0.0027(18) 0.003(2)
C27 0.037(3) 0.017(2) 0.034(3) 0.002(2) 0.000(2) -0.003(2)
C1 0.024(2) 0.022(2) 0.014(2) 0.0000(18) 0.0010(18) 0.003(2)
C8 0.030(3) 0.015(2) 0.028(3) 0.0001(19) 0.003(2) 0.002(2)
C23 0.031(3) 0.025(3) 0.022(2) 0.006(2) 0.002(2) 0.003(2)
C29 0.019(2) 0.021(2) 0.027(2) -0.0017(19) 0.0015(19) 0.001(2)
C6 0.027(3) 0.024(3) 0.020(2) -0.0006(19) 0.0071(19) -0.004(2)
C5 0.037(3) 0.027(3) 0.022(2) 0.001(2) -0.004(2) 0.000(2)
C13 0.019(2) 0.019(2) 0.023(2) 0.0046(18) 0.0014(18) -0.0050(19)
C9 0.038(3) 0.017(2) 0.025(3) -0.0079(19) 0.003(2) 0.005(2)
C28 0.026(3) 0.023(3) 0.037(3) 0.002(2) 0.004(2) -0.008(2)
C2 0.025(3) 0.030(3) 0.026(3) -0.001(2) 0.006(2) -0.001(2)
C17 0.021(2) 0.026(3) 0.022(2) 0.0058(19) 0.0011(19) 0.001(2)
C18 0.026(3) 0.040(3) 0.039(3) 0.013(2) 0.000(2) -0.002(2)
C24 0.024(3) 0.027(3) 0.029(3) 0.001(2) 0.005(2) -0.006(2)
C15 0.029(3) 0.018(2) 0.035(3) 0.003(2) -0.001(2) -0.005(2)
C19 0.030(3) 0.030(3) 0.038(3) 0.008(2) 0.003(2) 0.016(2)
C14 0.022(2) 0.024(3) 0.024(2) -0.002(2) -0.0030(19) -0.001(2)
C4 0.043(3) 0.038(3) 0.013(2) -0.005(2) 0.005(2) 0.003(3)
C25 0.018(2) 0.022(2) 0.024(2) 0.0003(19) 0.0036(18) -0.006(2)
C16 0.027(3) 0.028(3) 0.034(3) 0.007(2) 0.007(2) -0.004(2)
C26 0.029(3) 0.024(3) 0.035(3) -0.001(2) 0.005(2) 0.010(2)
C20 0.024(3) 0.047(3) 0.026(3) 0.005(2) -0.001(2) 0.012(2)
C3 0.033(3) 0.040(3) 0.024(3) -0.002(2) 0.011(2) -0.003(2)

loop_
_atom_type_symbol
_atom_type_description
_atom_type_scat_dispersion_real
_atom_type_scat_dispersion_imag
_atom_type_scat_source
C C 0.0033 0.0016 'International Tables Vol C Tables 4.2.6.8 and 6.1.1.4'
H H 0.0000 0.0000 'International Tables Vol C Tables 4.2.6.8 and 6.1.1.4'
Ni Ni 0.3393 1.1124 'International Tables Vol C Tables 4.2.6.8 and 6.1.1.4'
P P 0.1023 0.0942 'International Tables Vol C Tables 4.2.6.8 and 6.1.1.4'
O O 0.0106 0.0060 'International Tables Vol C Tables 4.2.6.8 and 6.1.1.4'
F F 0.0171 0.0103 'International Tables Vol C Tables 4.2.6.8 and 6.1.1.4'
N N 0.0061 0.0033 'International Tables Vol C Tables 4.2.6.8 and 6.1.1.4'

loop_
_geom_angle_atom_site_label_1
_geom_angle_atom_site_label_2
_geom_angle_atom_site_label_3
_geom_angle
O1 Ni1 C1 171.68(17)
O1 Ni1 N1 84.80(13)
C1 Ni1 N1 87.38(17)
O1 Ni1 P1 87.10(9)
C1 Ni1 P1 100.69(14)
N1 Ni1 P1 171.90(11)
C7 P1 C13 107.5(2)
C7 P1 C17 104.9(2)
C13 P1 C17 112.9(2)
C7 P1 Ni1 98.98(14)
C13 P1 Ni1 115.72(15)
C17 P1 Ni1 114.90(16)
C12 O1 Ni1 121.6(3)
C25 N1 C29 117.2(4)
C25 N1 Ni1 123.9(3)
C29 N1 Ni1 118.8(3)
O1 C12 C7 120.6(4)
O1 C12 C11 119.5(4)
C7 C12 C11 119.9(4)
C8 C7 C12 120.2(4)
C8 C7 P1 128.3(3)
C12 C7 P1 111.2(3)
C10 C11 C12 117.3(4)
C10 C11 C21 122.1(4)
C12 C11 C21 120.6(4)
C21 C22 H26 109.5
C21 C22 H27 109.5
H26 C22 H27 109.5
C21 C22 H28 109.5
H26 C22 H28 109.5
H27 C22 H28 109.5
C24 C21 C11 110.6(4)
C24 C21 C22 110.0(4)
C11 C21 C22 110.0(4)
C24 C21 C23 107.0(4)
C11 C21 C23 111.8(4)
C22 C21 C23 107.5(4)
C11 C10 C9 123.0(4)
C11 C10 H7 118.5
C9 C10 H7 118.5
C28 C27 C26 118.5(5)
C28 C27 H37 120.8
C26 C27 H37 120.8
C2 C1 C6 115.4(4)
C2 C1 Ni1 126.0(3)
C6 C1 Ni1 117.8(3)
C9 C8 C7 120.1(4)
C9 C8 H5 119.9
C7 C8 H5 119.9
C21 C23 H29 109.5
C21 C23 H30 109.5
H29 C23 H30 109.5
C21 C23 H31 109.5
H29 C23 H31 109.5
H30 C23 H31 109.5
N1 C29 C28 123.0(4)
N1 C29 H39 118.5
C28 C29 H39 118.5
C5 C6 C1 122.7(4)
C5 C6 H4 118.6
C1 C6 H4 118.6
C4 C5 C6 118.2(5)
C4 C5 H3 120.9
C6 C5 H3 120.9
C16 C13 C14 110.8(4)
C16 C13 C15 108.6(4)
C14 C13 C15 107.1(4)
C16 C13 P1 110.3(3)
C14 C13 P1 104.8(3)
C15 C13 P1 115.1(3)
C8 C9 C10 119.5(4)
C8 C9 H6 120.2
C10 C9 H6 120.2
C27 C28 C29 119.4(5)
C27 C28 H38 120.3
C29 C28 H38 120.3
C1 C2 C3 122.9(4)
C1 C2 H1 118.6
C3 C2 H1 118.6
C18 C17 C20 109.1(4)
C18 C17 C19 109.3(4)
C20 C17 C19 108.5(4)
C18 C17 P1 105.1(3)
C20 C17 P1 111.0(3)
C19 C17 P1 113.7(3)
C17 C18 H17 109.5
C17 C18 H18 109.5
H17 C18 H18 109.5
C17 C18 H19 109.5
H17 C18 H19 109.5
H18 C18 H19 109.5
C21 C24 H32 109.5
C21 C24 H33 109.5
H32 C24 H33 109.5
C21 C24 H34 109.5
H32 C24 H34 109.5
H33 C24 H34 109.5
C13 C15 H11 109.5
C13 C15 H12 109.5
H11 C15 H12 109.5
C13 C15 H13 109.5
H11 C15 H13 109.5
H12 C15 H13 109.5
C17 C19 H20 109.5
C17 C19 H21 109.5
H20 C19 H21 109.5
C17 C19 H22 109.5
H20 C19 H22 109.5
H21 C19 H22 109.5
C13 C14 H8 109.5
C13 C14 H9 109.5
H8 C14 H9 109.5
C13 C14 H10 109.5
H8 C14 H10 109.5
H9 C14 H10 109.5
C3 C4 C5 122.9(4)
C3 C4 F1 118.8(5)
C5 C4 F1 118.3(4)
N1 C25 C26 123.3(4)
N1 C25 H35 118.4
C26 C25 H35 118.4
C13 C16 H14 109.5
C13 C16 H15 109.5
H14 C16 H15 109.5
C13 C16 H16 109.5
H14 C16 H16 109.5
H15 C16 H16 109.5
C27 C26 C25 118.6(5)
C27 C26 H36 120.7
C25 C26 H36 120.7
C17 C20 H23 109.5
C17 C20 H24 109.5
H23 C20 H24 109.5
C17 C20 H25 109.5
H23 C20 H25 109.5
H24 C20 H25 109.5
C4 C3 C2 117.8(5)
C4 C3 H2 121.1
C2 C3 H2 121.1

loop_
_geom_bond_atom_site_label_1
_geom_bond_atom_site_label_2
_geom_bond_distance
Ni1 O1 1.885(3)
Ni1 C1 1.899(4)
Ni1 N1 1.939(4)
Ni1 P1 2.1825(15)
P1 C7 1.830(4)
P1 C13 1.881(4)
P1 C17 1.889(5)
O1 C12 1.328(5)
F1 C4 1.377(5)
N1 C25 1.328(6)
N1 C29 1.337(6)
C12 C7 1.412(6)
C12 C11 1.431(6)
C7 C8 1.395(6)
C11 C10 1.379(6)
C11 C21 1.534(6)
C22 C21 1.543(6)
C22 H26 0.9800
C22 H27 0.9800
C22 H28 0.9800
C21 C24 1.525(6)
C21 C23 1.543(6)
C10 C9 1.395(6)
C10 H7 0.9500
C27 C28 1.369(7)
C27 C26 1.376(7)
C27 H37 0.9500
C1 C2 1.397(6)
C1 C6 1.403(6)
C8 C9 1.380(6)
C8 H5 0.9500
C23 H29 0.9800
C23 H30 0.9800
C23 H31 0.9800
C29 C28 1.373(6)
C29 H39 0.9500
C6 C5 1.387(6)
C6 H4 0.9500
C5 C4 1.362(7)
C5 H3 0.9500
C13 C16 1.533(6)
C13 C14 1.534(6)
C13 C15 1.540(6)
C9 H6 0.9500
C28 H38 0.9500
C2 C3 1.397(6)
C2 H1 0.9500
C17 C18 1.526(6)
C17 C20 1.527(6)
C17 C19 1.536(7)
C18 H17 0.9800
C18 H18 0.9800
C18 H19 0.9800
C24 H32 0.9800
C24 H33 0.9800
C24 H34 0.9800
C15 H11 0.9800
C15 H12 0.9800
C15 H13 0.9800
C19 H20 0.9800
C19 H21 0.9800
C19 H22 0.9800
C14 H8 0.9800
C14 H9 0.9800
C14 H10 0.9800
C4 C3 1.360(7)
C25 C26 1.384(6)
C25 H35 0.9500
C16 H14 0.9800
C16 H15 0.9800
C16 H16 0.9800
C26 H36 0.9500
C20 H23 0.9800
C20 H24 0.9800
C20 H25 0.9800
C3 H2 0.9500

loop_
_geom_torsion_atom_site_label_1
_geom_torsion_atom_site_label_2
_geom_torsion_atom_site_label_3
_geom_torsion_atom_site_label_4
_geom_torsion
N1 Ni1 O1 C12 176.4(3)
P1 Ni1 O1 C12 -3.9(3)
Ni1 O1 C12 C7 -0.3(5)
Ni1 O1 C12 C11 179.4(3)
O1 C12 C7 C8 -179.8(4)
C11 C12 C7 C8 0.5(6)
O1 C12 C7 P1 5.4(5)
C11 C12 C7 P1 -174.3(3)
C13 P1 C7 C8 58.2(5)
C17 P1 C7 C8 -62.2(5)
Ni1 P1 C7 C8 178.9(4)
C13 P1 C7 C12 -127.6(3)
C17 P1 C7 C12 112.0(3)
Ni1 P1 C7 C12 -6.8(3)
O1 C12 C11 C10 179.1(4)
C7 C12 C11 C10 -1.2(6)
O1 C12 C11 C21 -1.3(6)
C7 C12 C11 C21 178.4(4)
C10 C11 C21 C24 117.7(4)
C12 C11 C21 C24 -61.8(5)
C10 C11 C21 C22 -120.7(4)
C12 C11 C21 C22 59.8(5)
C10 C11 C21 C23 -1.4(6)
C12 C11 C21 C23 179.1(4)
C12 C11 C10 C9 0.4(7)
C21 C11 C10 C9 -179.1(4)
N1 Ni1 C1 C2 -94.5(4)
P1 Ni1 C1 C2 86.2(4)
N1 Ni1 C1 C6 74.6(4)
P1 Ni1 C1 C6 -104.8(4)
C12 C7 C8 C9 1.0(7)
P1 C7 C8 C9 174.8(4)
C25 N1 C29 C28 -1.3(6)
Ni1 N1 C29 C28 179.9(4)
C2 C1 C6 C5 -0.6(7)
Ni1 C1 C6 C5 -170.8(4)
C1 C6 C5 C4 -0.5(7)
C7 P1 C13 C16 -168.6(3)
C17 P1 C13 C16 -53.4(4)
Ni1 P1 C13 C16 81.9(3)
C7 P1 C13 C14 72.2(3)
C17 P1 C13 C14 -172.6(3)
Ni1 P1 C13 C14 -37.3(3)
C7 P1 C13 C15 -45.2(4)
C17 P1 C13 C15 70.0(4)
Ni1 P1 C13 C15 -154.7(3)
C7 C8 C9 C10 -1.8(7)
C11 C10 C9 C8 1.1(7)
C26 C27 C28 C29 0.6(7)
N1 C29 C28 C27 1.7(7)
C6 C1 C2 C3 1.1(7)
Ni1 C1 C2 C3 170.3(4)
C7 P1 C17 C18 -52.5(4)
C13 P1 C17 C18 -169.3(3)
Ni1 P1 C17 C18 55.0(3)
C7 P1 C17 C20 -170.4(3)
C13 P1 C17 C20 72.8(4)
Ni1 P1 C17 C20 -62.9(4)
C7 P1 C17 C19 66.9(4)
C13 P1 C17 C19 -49.9(4)
Ni1 P1 C17 C19 174.4(3)
C6 C5 C4 C3 1.2(8)
C6 C5 C4 F1 -179.4(4)
C29 N1 C25 C26 -1.4(6)
Ni1 N1 C25 C26 177.3(3)
C28 C27 C26 C25 -3.0(7)
N1 C25 C26 C27 3.6(7)
C5 C4 C3 C2 -0.8(8)
F1 C4 C3 C2 179.8(5)
C1 C2 C3 C4 -0.4(8)
